data_4118816
loop_
_publ_author_name
'Muhammad Farooq Ibad'
'Peter Langer'
'Fabian Rei\&s'
'Axel Schulz'
'Alexander Villinger'

_publ_contact_author_address
;
Universit\"at Rostock
Institut f\"ur Chemie
Abteilung f\"ur Anorganische Chemie
Albert-Einstein-Strasse 3a 
18059 Rostock
Bundesrepublik Deutschland
;
_publ_contact_author_email
;
axel.schulz@uni-rostock.de, alexander.villinger@uni-rostock.de'
;
_publ_contact_author_fax '+49 (0)381/498-6382'
_publ_contact_author_name 'Axel Schulz, Alexander Villinger'
_publ_contact_author_phone '+49 (0)381/498-6400 or 6403'
_publ_section_title
;
 Catalytic Trimerization of Bis-silylated Diazomethane
;
_journal_name_full 'Journal of the American Chemical Society'
_journal_page_first 17757
_journal_page_last 17768
_journal_paper_doi 10.1021/ja308104k
_journal_volume 134
_journal_year 2012
_chemical_formula_moiety 'C10 H27 N2 Si3 +, C H6 B11 Br6 N2 -'
_chemical_formula_sum 'C11 H33 B11 Br6 N2 Si3'
_chemical_formula_weight 876.03
_chemical_name_systematic
;
N,N-bis(trimethylsilyl)amino-trimethylsilylisonitrilium 
closo-7,8,9,10,11,12-hexabromocarboranate
;
_space_group_IT_number 4
_symmetry_cell_setting monoclinic
_symmetry_Int_Tables_number 4
_symmetry_space_group_name_Hall 'P 2yb'
_symmetry_space_group_name_H-M 'P 1 21 1'
_atom_sites_solution_hydrogens geom
_atom_sites_solution_primary direct
_atom_sites_solution_secondary difmap
_audit_author_name 'Villinger, A.'
_audit_creation_method SHELXL-97
_cell_angle_alpha 90.00
_cell_angle_beta 107.655(2)
_cell_angle_gamma 90.00
_cell_formula_units_Z 2
_cell_length_a 10.7784(4)
_cell_length_b 13.0786(6)
_cell_length_c 12.4834(5)
_cell_measurement_reflns_used 8966
_cell_measurement_temperature 173(2)
_cell_measurement_theta_max 51.511
_cell_measurement_theta_min 5.043
_cell_volume 1676.86(12)
_computing_cell_refinement 'Bruker Apex v2.0-2'
_computing_data_collection 'Bruker Apex v2.0-2'
_computing_data_reduction 'Bruker SAINT'
_computing_molecular_graphics 'ORTEP-3 (Farrugia, 1997)'
_computing_publication_material SHELXL-97
_computing_structure_refinement 'SHELXL-97 (Sheldrick, 1997)'
_computing_structure_solution 'SHELXS-97 (Sheldrick, 1997)'
_diffrn_ambient_temperature 173(2)
_diffrn_measured_fraction_theta_full 1.000
_diffrn_measured_fraction_theta_max 1.000
_diffrn_measurement_device_type 'Bruker Kappa Apex II-CCD-diffractometer'
_diffrn_measurement_method 'phi and psi scans'
_diffrn_radiation_monochromator graphite
_diffrn_radiation_source 'sealed tube'
_diffrn_radiation_type MoK\a
_diffrn_radiation_wavelength 0.71073
_diffrn_reflns_av_R_equivalents 0.0514
_diffrn_reflns_av_sigmaI/netI 0.0678
_diffrn_reflns_limit_h_max 15
_diffrn_reflns_limit_h_min -16
_diffrn_reflns_limit_k_max 19
_diffrn_reflns_limit_k_min -15
_diffrn_reflns_limit_l_max 18
_diffrn_reflns_limit_l_min -18
_diffrn_reflns_number 30434
_diffrn_reflns_theta_full 32.00
_diffrn_reflns_theta_max 32.00
_diffrn_reflns_theta_min 1.98
_exptl_absorpt_coefficient_mu 7.298
_exptl_absorpt_correction_T_max 0.7590
_exptl_absorpt_correction_T_min 0.1905
_exptl_absorpt_correction_type multi-scan
_exptl_absorpt_process_details '(SADABS; Sheldrick, 2004)'
_exptl_crystal_colour colourless
_exptl_crystal_density_diffrn 1.735
_exptl_crystal_description plate
_exptl_crystal_F_000 840
_exptl_crystal_size_max 0.34
_exptl_crystal_size_mid 0.19
_exptl_crystal_size_min 0.04
_refine_diff_density_max 0.674
_refine_diff_density_min -0.479
_refine_diff_density_rms 0.092
_refine_ls_abs_structure_details 'Flack H D (1983), Acta Cryst. A39, 876-881'
_refine_ls_abs_structure_Flack 0.019(6)
_refine_ls_extinction_method none
_refine_ls_goodness_of_fit_ref 0.975
_refine_ls_hydrogen_treatment mixed
_refine_ls_matrix_type full
_refine_ls_number_parameters 331
_refine_ls_number_reflns 10178
_refine_ls_number_restraints 1
_refine_ls_restrained_S_all 0.975
_refine_ls_R_factor_all 0.0633
_refine_ls_R_factor_gt 0.0351
_refine_ls_shift/su_max 0.001
_refine_ls_shift/su_mean 0.000
_refine_ls_structure_factor_coef Fsqd
_refine_ls_weighting_details 'calc w=1/[\s^2^(Fo^2^)+(0.0160P)^2^+0.0000P] where P=(Fo^2^+2Fc^2^)/3'
_refine_ls_weighting_scheme calc
_refine_ls_wR_factor_gt 0.0634
_refine_ls_wR_factor_ref 0.0709
_reflns_number_gt 7560
_reflns_number_total 10178
_reflns_threshold_expression >2\s(I)
_cod_data_source_file ja308104k_si_001_05.cif
_cod_data_source_block av_fr148_me3sicnnsime32_cb
_cod_original_sg_symbol_H-M 'P 21'
_cod_database_code 4118816

loop_
_symmetry_equiv_pos_as_xyz
'x, y, z'
'-x, y+1/2, -z'

loop_
_atom_site_label
_atom_site_type_symbol
_atom_site_fract_x
_atom_site_fract_y
_atom_site_fract_z
_atom_site_U_iso_or_equiv
_atom_site_adp_type
_atom_site_occupancy
_atom_site_symmetry_multiplicity
_atom_site_calc_flag
_atom_site_refinement_flags
Si1 Si 1.22129(10) 0.38539(10) 0.59174(8) 0.0367(3) Uani 1 1 d .
Si2 Si 0.87534(9) 0.48450(8) 0.81231(8) 0.0308(2) Uani 1 1 d .
Si3 Si 0.87167(9) 0.23610(8) 0.77660(7) 0.0265(2) Uani 1 1 d .
N1 N 0.9278(3) 0.3650(2) 0.7659(2) 0.0271(6) Uani 1 1 d .
N2 N 1.0169(3) 0.3732(2) 0.7147(2) 0.0284(7) Uani 1 1 d .
C1 C 1.0945(4) 0.3785(3) 0.6693(3) 0.0346(8) Uani 1 1 d .
C2 C 1.1891(4) 0.2723(4) 0.5014(4) 0.0521(11) Uani 1 1 d .
H2A H 1.1051 0.2802 0.4431 0.078 Uiso 1 1 calc R
H2B H 1.1865 0.2116 0.5467 0.078 Uiso 1 1 calc R
H2C H 1.2583 0.2645 0.4661 0.078 Uiso 1 1 calc R
C3 C 1.3784(4) 0.3791(7) 0.7019(4) 0.090(2) Uani 1 1 d .
H3A H 1.4489 0.3881 0.6683 0.135 Uiso 1 1 calc R
H3B H 1.3874 0.3124 0.7393 0.135 Uiso 1 1 calc R
H3C H 1.3830 0.4334 0.7571 0.135 Uiso 1 1 calc R
C4 C 1.1891(5) 0.5075(4) 0.5201(4) 0.0670(14) Uani 1 1 d .
H4A H 1.2518 0.5187 0.4785 0.100 Uiso 1 1 calc R
H4B H 1.1974 0.5623 0.5754 0.100 Uiso 1 1 calc R
H4C H 1.1006 0.5076 0.4675 0.100 Uiso 1 1 calc R
C5 C 0.9151(5) 0.5867(4) 0.7274(4) 0.0644(14) Uani 1 1 d .
H5A H 1.0099 0.5919 0.7447 0.097 Uiso 1 1 calc R
H5B H 0.8804 0.6518 0.7448 0.097 Uiso 1 1 calc R
H5C H 0.8763 0.5711 0.6475 0.097 Uiso 1 1 calc R
C6 C 0.6979(4) 0.4707(3) 0.7856(3) 0.0413(9) Uani 1 1 d .
H6A H 0.6564 0.4545 0.7061 0.062 Uiso 1 1 calc R
H6B H 0.6621 0.5348 0.8042 0.062 Uiso 1 1 calc R
H6C H 0.6810 0.4154 0.8323 0.062 Uiso 1 1 calc R
C7 C 0.9638(4) 0.4968(4) 0.9634(3) 0.0548(12) Uani 1 1 d .
H7A H 0.9416 0.4392 1.0043 0.082 Uiso 1 1 calc R
H7B H 0.9392 0.5610 0.9919 0.082 Uiso 1 1 calc R
H7C H 1.0578 0.4967 0.9742 0.082 Uiso 1 1 calc R
C8 C 1.0039(4) 0.1527(3) 0.7601(3) 0.0400(9) Uani 1 1 d .
H8A H 1.0084 0.1583 0.6831 0.060 Uiso 1 1 calc R
H8B H 0.9861 0.0816 0.7755 0.060 Uiso 1 1 calc R
H8C H 1.0871 0.1742 0.8131 0.060 Uiso 1 1 calc R
C9 C 0.7181(3) 0.2179(4) 0.6627(3) 0.0394(8) Uani 1 1 d .
H9A H 0.6523 0.2654 0.6729 0.059 Uiso 1 1 calc R
H9B H 0.6877 0.1474 0.6643 0.059 Uiso 1 1 calc R
H9C H 0.7326 0.2311 0.5901 0.059 Uiso 1 1 calc R
C10 C 0.8516(4) 0.2269(4) 0.9180(3) 0.0409(9) Uani 1 1 d .
H10A H 0.9328 0.2472 0.9745 0.061 Uiso 1 1 calc R
H10B H 0.8302 0.1563 0.9319 0.061 Uiso 1 1 calc R
H10C H 0.7810 0.2724 0.9225 0.061 Uiso 1 1 calc R
Br1 Br 0.48858(3) 0.21652(3) 0.36244(3) 0.03340(8) Uani 1 1 d .
Br2 Br 0.30365(4) 0.21598(3) 0.04183(3) 0.04118(10) Uani 1 1 d .
Br3 Br 0.67405(4) 0.16106(4) 0.14974(4) 0.05101(12) Uani 1 1 d .
Br4 Br 0.82577(4) 0.33881(4) 0.40183(4) 0.05280(13) Uani 1 1 d .
Br5 Br 0.55122(4) 0.49806(4) 0.45370(3) 0.04657(11) Uani 1 1 d .
Br6 Br 0.22933(3) 0.41724(3) 0.23286(3) 0.03949(10) Uani 1 1 d .
C11 C 0.5598(4) 0.4940(4) 0.0933(3) 0.0435(10) Uani 1 1 d .
B1 B 0.5158(3) 0.3209(3) 0.2625(3) 0.0231(8) Uani 1 1 d .
B2 B 0.4328(4) 0.3193(3) 0.1148(3) 0.0261(8) Uani 1 1 d .
B3 B 0.6033(4) 0.2954(3) 0.1634(3) 0.0271(8) Uani 1 1 d .
B4 B 0.6723(4) 0.3783(4) 0.2800(3) 0.0302(9) Uani 1 1 d .
B5 B 0.5452(4) 0.4523(3) 0.3039(3) 0.0283(8) Uani 1 1 d .
B6 B 0.3953(3) 0.4151(3) 0.2020(3) 0.0251(8) Uani 1 1 d .
B7 B 0.5356(5) 0.3738(4) 0.0442(3) 0.0387(11) Uani 1 1 d .
B8 B 0.6829(4) 0.4093(4) 0.1450(3) 0.0406(11) Uani 1 1 d .
B9 B 0.6468(4) 0.5047(4) 0.2316(4) 0.0401(10) Uani 1 1 d .
B10 B 0.4766(4) 0.5284(4) 0.1834(4) 0.0366(10) Uani 1 1 d .
B11 B 0.4082(4) 0.4470(4) 0.0667(3) 0.0353(10) Uani 1 1 d .
H11 H 0.569(5) 0.536(5) 0.057(4) 0.073(18) Uiso 1 1 d .
H12 H 0.528(3) 0.347(3) -0.047(3) 0.030(9) Uiso 1 1 d .
H13 H 0.811(5) 0.393(5) 0.139(4) 0.094(18) Uiso 1 1 d .
H14 H 0.715(3) 0.578(3) 0.268(3) 0.032(10) Uiso 1 1 d .
H15 H 0.446(4) 0.597(4) 0.183(3) 0.036(10) Uiso 1 1 d .
H16 H 0.335(4) 0.469(4) -0.004(4) 0.066(14) Uiso 1 1 d .

loop_
_atom_site_aniso_label
_atom_site_aniso_U_11
_atom_site_aniso_U_22
_atom_site_aniso_U_33
_atom_site_aniso_U_23
_atom_site_aniso_U_13
_atom_site_aniso_U_12
Si1 0.0255(5) 0.0551(8) 0.0329(5) 0.0009(5) 0.0138(4) -0.0071(5)
Si2 0.0265(5) 0.0269(6) 0.0371(5) -0.0038(4) 0.0067(4) -0.0022(4)
Si3 0.0274(5) 0.0267(6) 0.0268(4) 0.0016(4) 0.0105(3) -0.0010(4)
N1 0.0243(14) 0.0319(18) 0.0295(13) -0.0005(12) 0.0150(11) -0.0048(12)
N2 0.0277(15) 0.0309(19) 0.0286(13) -0.0024(12) 0.0115(11) -0.0059(12)
C1 0.036(2) 0.035(2) 0.0377(18) 0.0026(16) 0.0176(16) -0.0041(16)
C2 0.046(2) 0.056(3) 0.059(2) -0.001(2) 0.024(2) 0.007(2)
C3 0.034(3) 0.160(8) 0.066(3) -0.014(4) 0.001(2) -0.009(3)
C4 0.095(4) 0.056(4) 0.066(3) 0.002(3) 0.049(3) -0.008(3)
C5 0.073(3) 0.034(3) 0.097(4) 0.011(3) 0.043(3) -0.002(2)
C6 0.033(2) 0.037(3) 0.052(2) -0.0040(18) 0.0088(17) 0.0023(17)
C7 0.044(2) 0.060(3) 0.050(2) -0.026(2) -0.0004(19) 0.000(2)
C8 0.038(2) 0.034(2) 0.048(2) -0.0029(18) 0.0138(17) -0.0029(18)
C9 0.0342(19) 0.035(2) 0.0439(18) -0.0035(19) 0.0035(15) -0.0063(19)
C10 0.054(2) 0.038(2) 0.0390(18) 0.0089(18) 0.0258(17) 0.007(2)
Br1 0.03746(19) 0.0340(2) 0.02746(14) 0.01150(16) 0.00797(13) -0.00099(17)
Br2 0.0423(2) 0.0410(2) 0.03404(17) -0.01010(18) 0.00238(14) -0.00981(19)
Br3 0.0543(3) 0.0486(3) 0.0537(2) -0.0118(2) 0.0219(2) 0.0144(2)
Br4 0.0254(2) 0.0767(4) 0.0480(2) -0.0002(2) -0.00130(16) 0.0004(2)
Br5 0.0531(2) 0.0516(3) 0.03304(17) -0.01907(18) 0.01013(17) 0.0000(2)
Br6 0.02976(18) 0.0487(3) 0.04110(18) 0.00345(18) 0.01235(14) 0.00885(17)
C11 0.056(3) 0.037(3) 0.044(2) 0.016(2) 0.0240(19) -0.007(2)
B1 0.0249(18) 0.027(2) 0.0175(14) 0.0000(14) 0.0074(13) -0.0009(15)
B2 0.0297(19) 0.029(2) 0.0200(15) 0.0024(15) 0.0076(14) -0.0009(16)
B3 0.031(2) 0.028(2) 0.0262(16) -0.0027(16) 0.0131(15) -0.0006(16)
B4 0.0239(19) 0.036(3) 0.0313(18) -0.0043(17) 0.0099(15) -0.0070(17)
B5 0.030(2) 0.030(2) 0.0266(16) -0.0032(16) 0.0097(15) -0.0015(17)
B6 0.0268(18) 0.029(2) 0.0205(15) 0.0044(16) 0.0081(13) 0.0014(17)
B7 0.046(3) 0.048(3) 0.0273(18) 0.0000(18) 0.0192(18) -0.006(2)
B8 0.037(2) 0.052(3) 0.039(2) -0.001(2) 0.0208(18) -0.006(2)
B9 0.035(2) 0.040(3) 0.048(2) -0.003(2) 0.0150(19) -0.015(2)
B10 0.041(2) 0.026(3) 0.044(2) 0.0065(19) 0.0148(19) 0.0013(19)
B11 0.042(2) 0.037(3) 0.0252(17) 0.0137(17) 0.0081(17) -0.002(2)

loop_
_atom_type_symbol
_atom_type_description
_atom_type_scat_dispersion_real
_atom_type_scat_dispersion_imag
_atom_type_scat_source
C C 0.0033 0.0016 'International Tables Vol C Tables 4.2.6.8 and 6.1.1.4'
H H 0.0000 0.0000 'International Tables Vol C Tables 4.2.6.8 and 6.1.1.4'
B B 0.0013 0.0007 'International Tables Vol C Tables 4.2.6.8 and 6.1.1.4'
N N 0.0061 0.0033 'International Tables Vol C Tables 4.2.6.8 and 6.1.1.4'
Si Si 0.0817 0.0704 'International Tables Vol C Tables 4.2.6.8 and 6.1.1.4'
Br Br -0.2901 2.4595 'International Tables Vol C Tables 4.2.6.8 and 6.1.1.4'

loop_
_geom_angle_atom_site_label_1
_geom_angle_atom_site_label_2
_geom_angle_atom_site_label_3
_geom_angle
C4 Si1 C2 115.9(2)
C4 Si1 C3 113.9(3)
C2 Si1 C3 112.7(3)
C4 Si1 C1 103.5(2)
C2 Si1 C1 104.13(19)
C3 Si1 C1 105.0(2)
N1 Si2 C5 107.04(19)
N1 Si2 C7 106.66(19)
C5 Si2 C7 112.8(2)
N1 Si2 C6 105.28(17)
C5 Si2 C6 112.2(2)
C7 Si2 C6 112.3(2)
N1 Si3 C9 107.82(18)
N1 Si3 C10 105.68(18)
C9 Si3 C10 113.04(18)
N1 Si3 C8 104.70(16)
C9 Si3 C8 112.28(18)
C10 Si3 C8 112.62(18)
N2 N1 Si3 115.1(2)
N2 N1 Si2 115.5(2)
Si3 N1 Si2 129.39(14)
C1 N2 N1 178.6(4)
N2 C1 Si1 178.8(3)
Si1 C2 H2A 109.5
Si1 C2 H2B 109.5
H2A C2 H2B 109.5
Si1 C2 H2C 109.5
H2A C2 H2C 109.5
H2B C2 H2C 109.5
Si1 C3 H3A 109.5
Si1 C3 H3B 109.5
H3A C3 H3B 109.5
Si1 C3 H3C 109.5
H3A C3 H3C 109.5
H3B C3 H3C 109.5
Si1 C4 H4A 109.5
Si1 C4 H4B 109.5
H4A C4 H4B 109.5
Si1 C4 H4C 109.5
H4A C4 H4C 109.5
H4B C4 H4C 109.5
Si2 C5 H5A 109.5
Si2 C5 H5B 109.5
H5A C5 H5B 109.5
Si2 C5 H5C 109.5
H5A C5 H5C 109.5
H5B C5 H5C 109.5
Si2 C6 H6A 109.5
Si2 C6 H6B 109.5
H6A C6 H6B 109.5
Si2 C6 H6C 109.5
H6A C6 H6C 109.5
H6B C6 H6C 109.5
Si2 C7 H7A 109.5
Si2 C7 H7B 109.5
H7A C7 H7B 109.5
Si2 C7 H7C 109.5
H7A C7 H7C 109.5
H7B C7 H7C 109.5
Si3 C8 H8A 109.5
Si3 C8 H8B 109.5
H8A C8 H8B 109.5
Si3 C8 H8C 109.5
H8A C8 H8C 109.5
H8B C8 H8C 109.5
Si3 C9 H9A 109.5
Si3 C9 H9B 109.5
H9A C9 H9B 109.5
Si3 C9 H9C 109.5
H9A C9 H9C 109.5
H9B C9 H9C 109.5
Si3 C10 H10A 109.5
Si3 C10 H10B 109.5
H10A C10 H10B 109.5
Si3 C10 H10C 109.5
H10A C10 H10C 109.5
H10B C10 H10C 109.5
B7 C11 B11 63.4(3)
B7 C11 B8 62.9(3)
B11 C11 B8 115.9(4)
B7 C11 B10 115.8(3)
B11 C11 B10 63.3(3)
B8 C11 B10 115.4(3)
B7 C11 B9 115.1(4)
B11 C11 B9 115.7(3)
B8 C11 B9 62.7(3)
B10 C11 B9 63.0(3)
B7 C11 H11 121(4)
B11 C11 H11 117(4)
B8 C11 H11 119(4)
B10 C11 H11 114(4)
B9 C11 H11 115(4)
B6 B1 B2 59.9(2)
B6 B1 B5 60.2(2)
B2 B1 B5 107.3(3)
B6 B1 B4 107.4(3)
B2 B1 B4 106.7(2)
B5 B1 B4 59.3(2)
B6 B1 B3 107.7(2)
B2 B1 B3 59.47(19)
B5 B1 B3 107.0(3)
B4 B1 B3 59.5(2)
B6 B1 Br1 121.9(2)
B2 B1 Br1 122.1(2)
B5 B1 Br1 122.6(2)
B4 B1 Br1 122.5(2)
B3 B1 Br1 121.8(3)
B7 B2 B11 60.0(2)
B7 B2 B3 60.1(2)
B11 B2 B3 108.4(3)
B7 B2 B6 108.3(3)
B11 B2 B6 60.4(2)
B3 B2 B6 108.5(3)
B7 B2 B1 108.5(3)
B11 B2 B1 108.4(3)
B3 B2 B1 60.56(19)
B6 B2 B1 59.9(2)
B7 B2 Br2 120.8(2)
B11 B2 Br2 118.8(2)
B3 B2 Br2 123.6(3)
B6 B2 Br2 120.6(2)
B1 B2 Br2 123.5(2)
B8 B3 B7 59.7(2)
B8 B3 B2 107.4(3)
B7 B3 B2 59.5(2)
B8 B3 B4 59.8(2)
B7 B3 B4 107.3(3)
B2 B3 B4 107.6(3)
B8 B3 B1 108.0(3)
B7 B3 B1 107.6(3)
B2 B3 B1 59.97(19)
B4 B3 B1 60.2(2)
B8 B3 Br3 122.1(2)
B7 B3 Br3 121.5(2)
B2 B3 Br3 121.4(3)
B4 B3 Br3 122.9(2)
B1 B3 Br3 122.0(2)
B9 B4 B8 60.3(3)
B9 B4 B5 59.7(2)
B8 B4 B5 108.1(3)
B9 B4 B3 107.9(3)
B8 B4 B3 59.6(2)
B5 B4 B3 108.4(3)
B9 B4 B1 107.9(3)
B8 B4 B1 108.0(3)
B5 B4 B1 60.3(2)
B3 B4 B1 60.3(2)
B9 B4 Br4 121.8(3)
B8 B4 Br4 121.3(2)
B5 B4 Br4 122.0(2)
B3 B4 Br4 121.4(3)
B1 B4 Br4 121.9(3)
B9 B5 B10 60.5(3)
B9 B5 B4 59.5(2)
B10 B5 B4 108.0(3)
B9 B5 B6 108.0(3)
B10 B5 B6 59.7(2)
B4 B5 B6 107.9(3)
B9 B5 B1 108.0(3)
B10 B5 B1 107.6(3)
B4 B5 B1 60.5(2)
B6 B5 B1 59.6(2)
B9 B5 Br5 122.0(3)
B10 B5 Br5 121.9(3)
B4 B5 Br5 121.8(2)
B6 B5 Br5 121.7(2)
B1 B5 Br5 121.5(2)
B10 B6 B1 107.9(3)
B10 B6 B2 107.1(3)
B1 B6 B2 60.2(2)
B10 B6 B11 59.8(2)
B1 B6 B11 107.8(3)
B2 B6 B11 59.4(2)
B10 B6 B5 59.4(2)
B1 B6 B5 60.2(2)
B2 B6 B5 107.5(3)
B11 B6 B5 107.2(3)
B10 B6 Br6 122.4(3)
B1 B6 Br6 121.5(2)
B2 B6 Br6 121.6(2)
B11 B6 Br6 121.7(2)
B5 B6 Br6 122.8(2)
C11 B7 B2 104.3(3)
C11 B7 B8 59.1(3)
B2 B7 B8 108.4(3)
C11 B7 B11 58.4(3)
B2 B7 B11 60.2(2)
B8 B7 B11 108.6(3)
C11 B7 B3 104.9(3)
B2 B7 B3 60.5(2)
B8 B7 B3 60.0(3)
B11 B7 B3 108.8(3)
C11 B7 H12 126.5(19)
B2 B7 H12 119.9(18)
B8 B7 H12 123.5(16)
B11 B7 H12 119.6(17)
B3 B7 H12 122.0(19)
C11 B8 B7 58.0(3)
C11 B8 B3 104.2(3)
B7 B8 B3 60.2(2)
C11 B8 B9 58.8(3)
B7 B8 B9 107.8(3)
B3 B8 B9 108.0(3)
C11 B8 B4 104.1(3)
B7 B8 B4 108.4(3)
B3 B8 B4 60.6(2)
B9 B8 B4 59.4(2)
C11 B8 H13 137(3)
B7 B8 H13 127(2)
B3 B8 H13 114(3)
B9 B8 H13 122(3)
B4 B8 H13 111(2)
C11 B9 B4 104.7(3)
C11 B9 B5 104.6(3)
B4 B9 B5 60.8(2)
C11 B9 B8 58.5(3)
B4 B9 B8 60.4(3)
B5 B9 B8 109.0(3)
C11 B9 B10 58.4(2)
B4 B9 B10 108.6(3)
B5 B9 B10 60.1(2)
B8 B9 B10 108.2(3)
C11 B9 H14 122.0(17)
B4 B9 H14 127.2(17)
B5 B9 H14 121.2(16)
B8 B9 H14 124.6(17)
B10 B9 H14 115.8(18)
C11 B10 B5 104.2(3)
C11 B10 B6 104.3(3)
B5 B10 B6 60.9(2)
C11 B10 B11 57.9(2)
B5 B10 B11 108.8(3)
B6 B10 B11 60.5(2)
C11 B10 B9 58.6(3)
B5 B10 B9 59.4(2)
B6 B10 B9 108.1(3)
B11 B10 B9 107.6(3)
C11 B10 H15 120(2)
B5 B10 H15 126(2)
B6 B10 H15 127(2)
B11 B10 H15 120(2)
B9 B10 H15 119(2)
C11 B11 B7 58.2(3)
C11 B11 B2 104.0(3)
B7 B11 B2 59.8(3)
C11 B11 B10 58.8(3)
B7 B11 B10 107.9(3)
B2 B11 B10 107.8(3)
C11 B11 B6 104.4(3)
B7 B11 B6 108.1(3)
B2 B11 B6 60.3(2)
B10 B11 B6 59.7(2)
C11 B11 H16 121(3)
B7 B11 H16 116(3)
B2 B11 H16 123(3)
B10 B11 H16 124(3)
B6 B11 H16 128(2)

loop_
_geom_bond_atom_site_label_1
_geom_bond_atom_site_label_2
_geom_bond_distance
Si1 C4 1.812(6)
Si1 C2 1.828(5)
Si1 C3 1.831(4)
Si1 C1 1.901(3)
Si2 N1 1.816(3)
Si2 C5 1.836(5)
Si2 C7 1.844(4)
Si2 C6 1.848(4)
Si3 N1 1.809(3)
Si3 C9 1.842(3)
Si3 C10 1.846(3)
Si3 C8 1.855(4)
N1 N2 1.309(3)
N2 C1 1.147(4)
C2 H2A 0.9800
C2 H2B 0.9800
C2 H2C 0.9800
C3 H3A 0.9800
C3 H3B 0.9800
C3 H3C 0.9800
C4 H4A 0.9800
C4 H4B 0.9800
C4 H4C 0.9800
C5 H5A 0.9800
C5 H5B 0.9800
C5 H5C 0.9800
C6 H6A 0.9800
C6 H6B 0.9800
C6 H6C 0.9800
C7 H7A 0.9800
C7 H7B 0.9800
C7 H7C 0.9800
C8 H8A 0.9800
C8 H8B 0.9800
C8 H8C 0.9800
C9 H9A 0.9800
C9 H9B 0.9800
C9 H9C 0.9800
C10 H10A 0.9800
C10 H10B 0.9800
C10 H10C 0.9800
Br1 B1 1.931(4)
Br2 B2 1.956(4)
Br3 B3 1.943(4)
Br4 B4 1.946(4)
Br5 B5 1.945(4)
Br6 B6 1.941(3)
C11 B7 1.679(7)
C11 B11 1.682(6)
C11 B8 1.698(7)
C11 B10 1.699(6)
C11 B9 1.702(6)
C11 H11 0.74(6)
B1 B6 1.784(5)
B1 B2 1.789(5)
B1 B5 1.795(6)
B1 B4 1.798(5)
B1 B3 1.800(5)
B2 B7 1.762(5)
B2 B11 1.768(6)
B2 B3 1.780(5)
B2 B6 1.785(5)
B3 B8 1.769(7)
B3 B7 1.773(6)
B3 B4 1.786(6)
B4 B9 1.754(7)
B4 B8 1.771(5)
B4 B5 1.776(6)
B5 B9 1.757(6)
B5 B10 1.768(6)
B5 B6 1.794(5)
B6 B10 1.773(6)
B6 B11 1.786(5)
B7 B8 1.763(6)
B7 B11 1.765(7)
B7 H12 1.17(3)
B8 B9 1.769(7)
B8 H13 1.42(5)
B9 B10 1.776(7)
B9 H14 1.20(4)
B10 B11 1.774(7)
B10 H15 0.96(4)
B11 H16 1.03(4)

loop_
_geom_torsion_atom_site_label_1
_geom_torsion_atom_site_label_2
_geom_torsion_atom_site_label_3
_geom_torsion_atom_site_label_4
_geom_torsion
C9 Si3 N1 N2 -98.3(3)
C10 Si3 N1 N2 140.6(2)
C8 Si3 N1 N2 21.5(3)
C9 Si3 N1 Si2 79.8(2)
C10 Si3 N1 Si2 -41.3(2)
C8 Si3 N1 Si2 -160.5(2)
C5 Si2 N1 N2 21.7(3)
C7 Si2 N1 N2 -99.3(3)
C6 Si2 N1 N2 141.2(2)
C5 Si2 N1 Si3 -156.4(2)
C7 Si2 N1 Si3 82.6(3)
C6 Si2 N1 Si3 -36.9(3)
Si3 N1 N2 C1 8(15)
Si2 N1 N2 C1 -171(15)
N1 N2 C1 Si1 38(30)
C4 Si1 C1 N2 101(19)
C2 Si1 C1 N2 -20(19)
C3 Si1 C1 N2 -139(19)
B6 B1 B2 B7 100.9(3)
B5 B1 B2 B7 62.4(4)
B4 B1 B2 B7 0.1(4)
B3 B1 B2 B7 -37.5(3)
Br1 B1 B2 B7 -148.2(3)
B6 B1 B2 B11 37.3(3)
B5 B1 B2 B11 -1.3(4)
B4 B1 B2 B11 -63.5(3)
B3 B1 B2 B11 -101.2(3)
Br1 B1 B2 B11 148.2(3)
B6 B1 B2 B3 138.4(3)
B5 B1 B2 B3 99.9(3)
B4 B1 B2 B3 37.6(3)
Br1 B1 B2 B3 -110.6(3)
B5 B1 B2 B6 -38.5(2)
B4 B1 B2 B6 -100.8(3)
B3 B1 B2 B6 -138.4(3)
Br1 B1 B2 B6 110.9(3)
B6 B1 B2 Br2 -108.7(3)
B5 B1 B2 Br2 -147.3(3)
B4 B1 B2 Br2 150.5(3)
B3 B1 B2 Br2 112.8(3)
Br1 B1 B2 Br2 2.2(4)
B7 B2 B3 B8 37.1(3)
B11 B2 B3 B8 0.1(3)
B6 B2 B3 B8 -63.9(3)
B1 B2 B3 B8 -101.1(3)
Br2 B2 B3 B8 146.2(2)
B11 B2 B3 B7 -37.0(3)
B6 B2 B3 B7 -100.9(3)
B1 B2 B3 B7 -138.2(3)
Br2 B2 B3 B7 109.1(3)
B7 B2 B3 B4 100.0(3)
B11 B2 B3 B4 63.1(3)
B6 B2 B3 B4 -0.9(4)
B1 B2 B3 B4 -38.1(3)
Br2 B2 B3 B4 -150.8(2)
B7 B2 B3 B1 138.2(3)
B11 B2 B3 B1 101.2(3)
B6 B2 B3 B1 37.2(3)
Br2 B2 B3 B1 -112.7(3)
B7 B2 B3 Br3 -110.5(3)
B11 B2 B3 Br3 -147.4(2)
B6 B2 B3 Br3 148.6(2)
B1 B2 B3 Br3 111.3(3)
Br2 B2 B3 Br3 -1.3(4)
B6 B1 B3 B8 63.0(3)
B2 B1 B3 B8 100.1(3)
B5 B1 B3 B8 -0.3(3)
B4 B1 B3 B8 -37.2(3)
Br1 B1 B3 B8 -148.9(3)
B6 B1 B3 B7 0.0(4)
B2 B1 B3 B7 37.0(3)
B5 B1 B3 B7 -63.4(3)
B4 B1 B3 B7 -100.2(3)
Br1 B1 B3 B7 148.1(3)
B6 B1 B3 B2 -37.1(3)
B5 B1 B3 B2 -100.4(3)
B4 B1 B3 B2 -137.3(3)
Br1 B1 B3 B2 111.1(3)
B6 B1 B3 B4 100.2(3)
B2 B1 B3 B4 137.3(3)
B5 B1 B3 B4 36.9(3)
Br1 B1 B3 B4 -111.7(3)
B6 B1 B3 Br3 -147.5(3)
B2 B1 B3 Br3 -110.4(3)
B5 B1 B3 Br3 149.2(2)
B4 B1 B3 Br3 112.3(3)
Br1 B1 B3 Br3 0.6(4)
B8 B3 B4 B9 37.4(3)
B7 B3 B4 B9 -0.1(4)
B2 B3 B4 B9 -62.8(3)
B1 B3 B4 B9 -100.8(3)
Br3 B3 B4 B9 148.3(3)
B7 B3 B4 B8 -37.6(3)
B2 B3 B4 B8 -100.2(3)
B1 B3 B4 B8 -138.3(3)
Br3 B3 B4 B8 110.8(3)
B8 B3 B4 B5 100.6(3)
B7 B3 B4 B5 63.1(3)
B2 B3 B4 B5 0.4(4)
B1 B3 B4 B5 -37.7(3)
Br3 B3 B4 B5 -148.5(3)
B8 B3 B4 B1 138.3(3)
B7 B3 B4 B1 100.7(3)
B2 B3 B4 B1 38.0(3)
Br3 B3 B4 B1 -110.9(3)
B8 B3 B4 Br4 -110.4(3)
B7 B3 B4 Br4 -147.9(3)
B2 B3 B4 Br4 149.4(2)
B1 B3 B4 Br4 111.3(3)
Br3 B3 B4 Br4 0.5(4)
B6 B1 B4 B9 0.2(3)
B2 B1 B4 B9 63.2(3)
B5 B1 B4 B9 -37.3(3)
B3 B1 B4 B9 100.8(3)
Br1 B1 B4 B9 -148.7(3)
B6 B1 B4 B8 -63.5(4)
B2 B1 B4 B8 -0.5(4)
B5 B1 B4 B8 -101.0(3)
B3 B1 B4 B8 37.1(3)
Br1 B1 B4 B8 147.6(3)
B6 B1 B4 B5 37.5(2)
B2 B1 B4 B5 100.5(3)
B3 B1 B4 B5 138.1(3)
Br1 B1 B4 B5 -111.4(3)
B6 B1 B4 B3 -100.6(3)
B2 B1 B4 B3 -37.6(3)
B5 B1 B4 B3 -138.1(3)
Br1 B1 B4 B3 110.5(3)
B6 B1 B4 Br4 148.8(2)
B2 B1 B4 Br4 -148.2(3)
B5 B1 B4 Br4 111.3(3)
B3 B1 B4 Br4 -110.6(3)
Br1 B1 B4 Br4 -0.1(4)
B8 B4 B5 B9 -37.3(3)
B3 B4 B5 B9 -100.5(3)
B1 B4 B5 B9 -138.1(3)
Br4 B4 B5 B9 110.8(3)
B9 B4 B5 B10 37.7(3)
B8 B4 B5 B10 0.4(4)
B3 B4 B5 B10 -62.8(4)
B1 B4 B5 B10 -100.5(3)
Br4 B4 B5 B10 148.4(3)
B9 B4 B5 B6 100.7(3)
B8 B4 B5 B6 63.4(4)
B3 B4 B5 B6 0.3(4)
B1 B4 B5 B6 -37.4(2)
Br4 B4 B5 B6 -148.5(3)
B9 B4 B5 B1 138.1(3)
B8 B4 B5 B1 100.8(3)
B3 B4 B5 B1 37.7(2)
Br4 B4 B5 B1 -111.1(3)
B9 B4 B5 Br5 -111.0(3)
B8 B4 B5 Br5 -148.3(3)
B3 B4 B5 Br5 148.5(3)
B1 B4 B5 Br5 110.9(3)
Br4 B4 B5 Br5 -0.3(5)
B6 B1 B5 B9 -100.7(3)
B2 B1 B5 B9 -62.3(3)
B4 B1 B5 B9 37.2(3)
B3 B1 B5 B9 0.2(3)
Br1 B1 B5 B9 148.4(3)
B6 B1 B5 B10 -36.9(2)
B2 B1 B5 B10 1.6(3)
B4 B1 B5 B10 101.1(3)
B3 B1 B5 B10 64.1(3)
Br1 B1 B5 B10 -147.7(3)
B6 B1 B5 B4 -138.0(2)
B2 B1 B5 B4 -99.5(3)
B3 B1 B5 B4 -37.0(2)
Br1 B1 B5 B4 111.2(3)
B2 B1 B5 B6 38.4(2)
B4 B1 B5 B6 138.0(2)
B3 B1 B5 B6 101.0(2)
Br1 B1 B5 B6 -110.8(3)
B6 B1 B5 Br5 110.8(3)
B2 B1 B5 Br5 149.2(2)
B4 B1 B5 Br5 -111.3(3)
B3 B1 B5 Br5 -148.3(2)
Br1 B1 B5 Br5 -0.1(4)
B2 B1 B6 B10 -99.9(3)
B5 B1 B6 B10 36.8(2)
B4 B1 B6 B10 -0.3(3)
B3 B1 B6 B10 -63.0(3)
Br1 B1 B6 B10 148.9(2)
B5 B1 B6 B2 136.7(3)
B4 B1 B6 B2 99.6(3)
B3 B1 B6 B2 36.9(3)
Br1 B1 B6 B2 -111.2(3)
B2 B1 B6 B11 -36.7(3)
B5 B1 B6 B11 100.0(3)
B4 B1 B6 B11 62.9(3)
B3 B1 B6 B11 0.1(4)
Br1 B1 B6 B11 -147.9(3)
B2 B1 B6 B5 -136.7(3)
B4 B1 B6 B5 -37.1(2)
B3 B1 B6 B5 -99.9(3)
Br1 B1 B6 B5 112.0(3)
B2 B1 B6 Br6 110.9(3)
B5 B1 B6 Br6 -112.4(3)
B4 B1 B6 Br6 -149.5(2)
B3 B1 B6 Br6 147.7(2)
Br1 B1 B6 Br6 -0.3(4)
B7 B2 B6 B10 0.0(3)
B11 B2 B6 B10 -37.4(3)
B3 B2 B6 B10 63.6(3)
B1 B2 B6 B10 101.2(3)
Br2 B2 B6 B10 -145.4(3)
B7 B2 B6 B1 -101.2(3)
B11 B2 B6 B1 -138.6(3)
B3 B2 B6 B1 -37.5(3)
Br2 B2 B6 B1 113.4(3)
B7 B2 B6 B11 37.4(3)
B3 B2 B6 B11 101.1(3)
B1 B2 B6 B11 138.6(3)
Br2 B2 B6 B11 -108.0(3)
B7 B2 B6 B5 -62.6(3)
B11 B2 B6 B5 -100.0(3)
B3 B2 B6 B5 1.1(3)
B1 B2 B6 B5 38.6(2)
Br2 B2 B6 B5 152.0(2)
B7 B2 B6 Br6 148.0(2)
B11 B2 B6 Br6 110.6(3)
B3 B2 B6 Br6 -148.3(2)
B1 B2 B6 Br6 -110.8(3)
Br2 B2 B6 Br6 2.7(4)
B9 B5 B6 B10 -37.8(3)
B4 B5 B6 B10 -100.8(3)
B1 B5 B6 B10 -138.5(3)
Br5 B5 B6 B10 110.9(3)
B9 B5 B6 B1 100.7(3)
B10 B5 B6 B1 138.5(3)
B4 B5 B6 B1 37.8(3)
Br5 B5 B6 B1 -110.5(3)
B9 B5 B6 B2 62.1(4)
B10 B5 B6 B2 99.9(3)
B4 B5 B6 B2 -0.8(4)
B1 B5 B6 B2 -38.6(2)
Br5 B5 B6 B2 -149.1(3)
B9 B5 B6 B11 -0.4(4)
B10 B5 B6 B11 37.4(3)
B4 B5 B6 B11 -63.3(4)
B1 B5 B6 B11 -101.1(3)
Br5 B5 B6 B11 148.4(3)
B9 B5 B6 Br6 -149.0(3)
B10 B5 B6 Br6 -111.1(3)
B4 B5 B6 Br6 148.1(3)
B1 B5 B6 Br6 110.4(3)
Br5 B5 B6 Br6 -0.2(5)
B11 C11 B7 B2 -40.5(3)
B8 C11 B7 B2 103.1(3)
B10 C11 B7 B2 -3.7(4)
B9 C11 B7 B2 67.0(4)
B11 C11 B7 B8 -143.6(3)
B10 C11 B7 B8 -106.8(4)
B9 C11 B7 B8 -36.1(3)
B8 C11 B7 B11 143.6(3)
B10 C11 B7 B11 36.8(3)
B9 C11 B7 B11 107.5(3)
B11 C11 B7 B3 -103.2(3)
B8 C11 B7 B3 40.4(3)
B10 C11 B7 B3 -66.4(4)
B9 C11 B7 B3 4.3(4)
B11 B2 B7 C11 39.6(3)
B3 B2 B7 C11 -99.2(3)
B6 B2 B7 C11 2.1(4)
B1 B2 B7 C11 -61.4(4)
Br2 B2 B7 C11 147.3(3)
B11 B2 B7 B8 101.3(4)
B3 B2 B7 B8 -37.5(3)
B6 B2 B7 B8 63.8(4)
B1 B2 B7 B8 0.3(4)
Br2 B2 B7 B8 -151.0(3)
B3 B2 B7 B11 -138.8(3)
B6 B2 B7 B11 -37.6(3)
B1 B2 B7 B11 -101.0(3)
Br2 B2 B7 B11 107.7(3)
B11 B2 B7 B3 138.8(3)
B6 B2 B7 B3 101.2(3)
B1 B2 B7 B3 37.7(3)
Br2 B2 B7 B3 -113.5(3)
B8 B3 B7 C11 -39.9(3)
B2 B3 B7 C11 98.3(3)
B4 B3 B7 C11 -2.4(4)
B1 B3 B7 C11 61.0(4)
Br3 B3 B7 C11 -151.3(3)
B8 B3 B7 B2 -138.2(3)
B4 B3 B7 B2 -100.7(3)
B1 B3 B7 B2 -37.3(3)
Br3 B3 B7 B2 110.4(3)
B2 B3 B7 B8 138.2(3)
B4 B3 B7 B8 37.6(3)
B1 B3 B7 B8 101.0(3)
Br3 B3 B7 B8 -111.4(3)
B8 B3 B7 B11 -101.1(4)
B2 B3 B7 B11 37.1(3)
B4 B3 B7 B11 -63.5(4)
B1 B3 B7 B11 -0.1(4)
Br3 B3 B7 B11 147.5(3)
B11 C11 B8 B7 36.1(3)
B10 C11 B8 B7 107.3(4)
B9 C11 B8 B7 143.1(3)
B7 C11 B8 B3 -40.4(3)
B11 C11 B8 B3 -4.3(4)
B10 C11 B8 B3 67.0(4)
B9 C11 B8 B3 102.7(3)
B7 C11 B8 B9 -143.1(3)
B11 C11 B8 B9 -107.0(3)
B10 C11 B8 B9 -35.7(3)
B7 C11 B8 B4 -103.1(3)
B11 C11 B8 B4 -67.0(4)
B10 C11 B8 B4 4.3(5)
B9 C11 B8 B4 40.0(3)
B2 B7 B8 C11 -96.0(3)
B11 B7 B8 C11 -32.2(3)
B3 B7 B8 C11 -133.7(3)
C11 B7 B8 B3 133.7(3)
B2 B7 B8 B3 37.7(3)
B11 B7 B8 B3 101.5(3)
C11 B7 B8 B9 32.6(3)
B2 B7 B8 B9 -63.4(4)
B11 B7 B8 B9 0.4(4)
B3 B7 B8 B9 -101.0(3)
C11 B7 B8 B4 95.4(3)
B2 B7 B8 B4 -0.6(5)
B11 B7 B8 B4 63.2(4)
B3 B7 B8 B4 -38.2(3)
B7 B3 B8 C11 39.3(3)
B2 B3 B8 C11 2.3(3)
B4 B3 B8 C11 -98.4(3)
B1 B3 B8 C11 -61.0(3)
Br3 B3 B8 C11 149.6(3)
B2 B3 B8 B7 -37.0(3)
B4 B3 B8 B7 -137.6(3)
B1 B3 B8 B7 -100.2(3)
Br3 B3 B8 B7 110.3(3)
B7 B3 B8 B9 100.6(3)
B2 B3 B8 B9 63.6(3)
B4 B3 B8 B9 -37.1(3)
B1 B3 B8 B9 0.3(4)
Br3 B3 B8 B9 -149.1(3)
B7 B3 B8 B4 137.6(3)
B2 B3 B8 B4 100.7(3)
B1 B3 B8 B4 37.4(3)
Br3 B3 B8 B4 -112.1(3)
B9 B4 B8 C11 -39.7(3)
B5 B4 B8 C11 -2.6(4)
B3 B4 B8 C11 98.6(3)
B1 B4 B8 C11 61.1(4)
Br4 B4 B8 C11 -150.9(3)
B9 B4 B8 B7 -100.2(4)
B5 B4 B8 B7 -63.1(4)
B3 B4 B8 B7 38.1(3)
B1 B4 B8 B7 0.6(5)
Br4 B4 B8 B7 148.6(3)
B9 B4 B8 B3 -138.2(3)
B5 B4 B8 B3 -101.2(3)
B1 B4 B8 B3 -37.4(3)
Br4 B4 B8 B3 110.5(3)
B5 B4 B8 B9 37.1(3)
B3 B4 B8 B9 138.2(3)
B1 B4 B8 B9 100.8(3)
Br4 B4 B8 B9 -111.2(3)
B7 C11 B9 B4 -4.4(4)
B11 C11 B9 B4 66.7(4)
B8 C11 B9 B4 -40.6(3)
B10 C11 B9 B4 103.1(3)
B7 C11 B9 B5 -67.4(4)
B11 C11 B9 B5 3.7(5)
B8 C11 B9 B5 -103.6(4)
B10 C11 B9 B5 40.1(3)
B7 C11 B9 B8 36.2(3)
B11 C11 B9 B8 107.3(4)
B10 C11 B9 B8 143.7(3)
B7 C11 B9 B10 -107.5(4)
B11 C11 B9 B10 -36.4(4)
B8 C11 B9 B10 -143.7(3)
B8 B4 B9 C11 39.7(3)
B5 B4 B9 C11 -98.7(3)
B3 B4 B9 C11 2.5(4)
B1 B4 B9 C11 -61.2(3)
Br4 B4 B9 C11 150.2(2)
B8 B4 B9 B5 138.4(3)
B3 B4 B9 B5 101.3(3)
B1 B4 B9 B5 37.6(2)
Br4 B4 B9 B5 -111.1(3)
B5 B4 B9 B8 -138.4(3)
B3 B4 B9 B8 -37.2(3)
B1 B4 B9 B8 -100.9(3)
Br4 B4 B9 B8 110.5(3)
B8 B4 B9 B10 100.8(3)
B5 B4 B9 B10 -37.6(3)
B3 B4 B9 B10 63.6(4)
B1 B4 B9 B10 -0.1(4)
Br4 B4 B9 B10 -148.7(3)
B10 B5 B9 C11 -39.3(3)
B4 B5 B9 C11 98.9(4)
B6 B5 B9 C11 -1.8(4)
B1 B5 B9 C11 61.2(4)
Br5 B5 B9 C11 -150.5(3)
B10 B5 B9 B4 -138.1(3)
B6 B5 B9 B4 -100.6(3)
B1 B5 B9 B4 -37.6(3)
Br5 B5 B9 B4 110.7(3)
B10 B5 B9 B8 -100.5(3)
B4 B5 B9 B8 37.6(3)
B6 B5 B9 B8 -63.1(4)
B1 B5 B9 B8 0.0(4)
Br5 B5 B9 B8 148.3(3)
B4 B5 B9 B10 138.1(3)
B6 B5 B9 B10 37.5(3)
B1 B5 B9 B10 100.5(3)
Br5 B5 B9 B10 -111.2(4)
B7 B8 B9 C11 -32.3(3)
B3 B8 B9 C11 -96.0(3)
B4 B8 B9 C11 -133.6(3)
C11 B8 B9 B4 133.6(3)
B7 B8 B9 B4 101.3(3)
B3 B8 B9 B4 37.6(3)
C11 B8 B9 B5 95.8(3)
B7 B8 B9 B5 63.5(4)
B3 B8 B9 B5 -0.2(4)
B4 B8 B9 B5 -37.8(3)
C11 B8 B9 B10 32.1(3)
B7 B8 B9 B10 -0.3(4)
B3 B8 B9 B10 -63.9(4)
B4 B8 B9 B10 -101.5(3)
B7 C11 B10 B5 66.7(4)
B11 C11 B10 B5 103.5(3)
B8 C11 B10 B5 -4.0(5)
B9 C11 B10 B5 -39.7(3)
B7 C11 B10 B6 3.7(4)
B11 C11 B10 B6 40.5(3)
B8 C11 B10 B6 -67.1(4)
B9 C11 B10 B6 -102.7(3)
B7 C11 B10 B11 -36.9(3)
B8 C11 B10 B11 -107.6(4)
B9 C11 B10 B11 -143.2(4)
B7 C11 B10 B9 106.4(4)
B11 C11 B10 B9 143.2(4)
B8 C11 B10 B9 35.6(4)
B9 B5 B10 C11 39.3(3)
B4 B5 B10 C11 2.1(4)
B6 B5 B10 C11 -98.6(3)
B1 B5 B10 C11 -61.8(4)
Br5 B5 B10 C11 150.7(3)
B9 B5 B10 B6 137.9(3)
B4 B5 B10 B6 100.7(3)
B1 B5 B10 B6 36.8(2)
Br5 B5 B10 B6 -110.7(3)
B9 B5 B10 B11 99.8(3)
B4 B5 B10 B11 62.5(4)
B6 B5 B10 B11 -38.1(3)
B1 B5 B10 B11 -1.3(4)
Br5 B5 B10 B11 -148.8(3)
B4 B5 B10 B9 -37.2(3)
B6 B5 B10 B9 -137.9(3)
B1 B5 B10 B9 -101.1(3)
Br5 B5 B10 B9 111.4(3)
B1 B6 B10 C11 61.4(3)
B2 B6 B10 C11 -2.0(4)
B11 B6 B10 C11 -39.2(3)
B5 B6 B10 C11 98.6(3)
Br6 B6 B10 C11 -149.7(2)
B1 B6 B10 B5 -37.2(2)
B2 B6 B10 B5 -100.6(3)
B11 B6 B10 B5 -137.8(3)
Br6 B6 B10 B5 111.7(3)
B1 B6 B10 B11 100.6(3)
B2 B6 B10 B11 37.2(3)
B5 B6 B10 B11 137.8(3)
Br6 B6 B10 B11 -110.5(3)
B1 B6 B10 B9 0.2(4)
B2 B6 B10 B9 -63.2(3)
B11 B6 B10 B9 -100.4(3)
B5 B6 B10 B9 37.4(3)
Br6 B6 B10 B9 149.1(3)
B4 B9 B10 C11 -96.1(4)
B5 B9 B10 C11 -134.0(4)
B8 B9 B10 C11 -32.1(3)
C11 B9 B10 B5 134.0(4)
B4 B9 B10 B5 37.9(3)
B8 B9 B10 B5 101.9(4)
C11 B9 B10 B6 96.0(3)
B4 B9 B10 B6 -0.1(4)
B5 B9 B10 B6 -38.0(3)
B8 B9 B10 B6 63.9(4)
C11 B9 B10 B11 32.1(3)
B4 B9 B10 B11 -64.0(4)
B5 B9 B10 B11 -101.9(3)
B8 B9 B10 B11 0.0(4)
B8 C11 B11 B7 -36.0(3)
B10 C11 B11 B7 -142.8(3)
B9 C11 B11 B7 -106.6(4)
B7 C11 B11 B2 40.3(3)
B8 C11 B11 B2 4.3(4)
B10 C11 B11 B2 -102.6(3)
B9 C11 B11 B2 -66.3(4)
B7 C11 B11 B10 142.8(3)
B8 C11 B11 B10 106.9(4)
B9 C11 B11 B10 36.3(4)
B7 C11 B11 B6 102.7(3)
B8 C11 B11 B6 66.7(4)
B10 C11 B11 B6 -40.2(3)
B9 C11 B11 B6 -3.9(5)
B2 B7 B11 C11 133.5(3)
B8 B7 B11 C11 32.5(3)
B3 B7 B11 C11 96.2(3)
C11 B7 B11 B2 -133.5(3)
B8 B7 B11 B2 -101.0(3)
B3 B7 B11 B2 -37.3(3)
C11 B7 B11 B10 -32.9(3)
B2 B7 B11 B10 100.6(3)
B8 B7 B11 B10 -0.4(4)
B3 B7 B11 B10 63.3(4)
C11 B7 B11 B6 -96.0(3)
B2 B7 B11 B6 37.5(3)
B8 B7 B11 B6 -63.6(4)
B3 B7 B11 B6 0.2(4)
B7 B2 B11 C11 -39.5(3)
B3 B2 B11 C11 -2.5(3)
B6 B2 B11 C11 98.8(3)
B1 B2 B11 C11 61.7(3)
Br2 B2 B11 C11 -150.4(2)
B3 B2 B11 B7 37.0(2)
B6 B2 B11 B7 138.3(3)
B1 B2 B11 B7 101.2(3)
Br2 B2 B11 B7 -111.0(3)
B7 B2 B11 B10 -100.7(3)
B3 B2 B11 B10 -63.7(3)
B6 B2 B11 B10 37.5(3)
B1 B2 B11 B10 0.5(4)
Br2 B2 B11 B10 148.3(3)
B7 B2 B11 B6 -138.3(3)
B3 B2 B11 B6 -101.3(3)
B1 B2 B11 B6 -37.1(2)
Br2 B2 B11 B6 110.8(3)
B5 B10 B11 C11 -95.3(3)
B6 B10 B11 C11 -133.6(3)
B9 B10 B11 C11 -32.4(3)
C11 B10 B11 B7 32.7(3)
B5 B10 B11 B7 -62.7(4)
B6 B10 B11 B7 -101.0(3)
B9 B10 B11 B7 0.2(4)
C11 B10 B11 B2 95.9(3)
B5 B10 B11 B2 0.5(4)
B6 B10 B11 B2 -37.8(3)
B9 B10 B11 B2 63.4(4)
C11 B10 B11 B6 133.6(3)
B5 B10 B11 B6 38.3(3)
B9 B10 B11 B6 101.2(3)
B10 B6 B11 C11 39.7(3)
B1 B6 B11 C11 -61.0(4)
B2 B6 B11 C11 -98.1(3)
B5 B6 B11 C11 2.4(4)
Br6 B6 B11 C11 151.4(3)
B10 B6 B11 B7 100.5(3)
B1 B6 B11 B7 -0.2(4)
B2 B6 B11 B7 -37.3(3)
B5 B6 B11 B7 63.2(4)
Br6 B6 B11 B7 -147.8(3)
B10 B6 B11 B2 137.8(3)
B1 B6 B11 B2 37.1(3)
B5 B6 B11 B2 100.5(3)
Br6 B6 B11 B2 -110.5(3)
B1 B6 B11 B10 -100.7(3)
B2 B6 B11 B10 -137.8(3)
B5 B6 B11 B10 -37.3(3)
Br6 B6 B11 B10 111.7(3)
